data_7700477
loop_
_publ_author_name
'Chang, Chao-Wan'
'Cheng, Ming-Chuan'
'Lee, Gene-Hsiang'
'Peng, Shie-Ming'

_publ_section_title
;
 Facile synthesis of 1,5-disubstituted tetrazoles by reacting a ruthenium
 acetylide complex with trimethylsilyl azide.
;
_journal_issue 31
_journal_name_full 'Dalton transactions (Cambridge, England : 2003)'
_journal_page_first 11732
_journal_page_last 11742
_journal_paper_doi 10.1039/c9dt02363a
_journal_volume 48
_journal_year 2019
_chemical_formula_sum 'C46 H38 F11 N4 P3 Ru'
_chemical_formula_weight 1049.78
_space_group_crystal_system orthorhombic
_space_group_IT_number 61
_space_group_name_Hall '-P 2ac 2ab'
_space_group_name_H-M_alt 'P b c a'
_symmetry_space_group_name_Hall '-P 2ac 2ab'
_symmetry_space_group_name_H-M 'P b c a'
_atom_sites_solution_hydrogens geom
_audit_creation_method SHELXL-2014/7
_audit_update_record
;
2019-05-31 deposited with the CCDC.    2019-07-08 downloaded from the CCDC.
;
_cell_angle_alpha 90
_cell_angle_beta 90
_cell_angle_gamma 90
_cell_formula_units_Z 8
_cell_length_a 20.9469(5)
_cell_length_b 19.2948(4)
_cell_length_c 22.1464(5)
_cell_measurement_reflns_used 19858
_cell_measurement_temperature 200(2)
_cell_measurement_theta_max 27.30
_cell_measurement_theta_min 2.30
_cell_volume 8950.8(3)
_computing_cell_refinement 'Bruker SAINT'
_computing_data_collection 'Bruker APEX3'
_computing_data_reduction 'Bruker SAINT'
_computing_molecular_graphics 'Bruker SHELXTL'
_computing_publication_material 'Bruker SHELXTL'
_computing_structure_refinement 'SHELXL-2014/7 (Sheldrick, 2014)'
_computing_structure_solution 'SHELXS-97 (Sheldrick 2008)'
_diffrn_ambient_temperature 200(2)
_diffrn_measured_fraction_theta_full 0.999
_diffrn_measured_fraction_theta_max 0.999
_diffrn_measurement_device_type 'Bruker D8 VENTURE'
_diffrn_measurement_method '\f and \w scans'
_diffrn_radiation_type MoK\a
_diffrn_radiation_wavelength 0.71073
_diffrn_reflns_av_R_equivalents 0.0481
_diffrn_reflns_av_unetI/netI 0.0348
_diffrn_reflns_Laue_measured_fraction_full 0.999
_diffrn_reflns_Laue_measured_fraction_max 0.999
_diffrn_reflns_limit_h_max 27
_diffrn_reflns_limit_h_min -27
_diffrn_reflns_limit_k_max 25
_diffrn_reflns_limit_k_min -24
_diffrn_reflns_limit_l_max 28
_diffrn_reflns_limit_l_min -26
_diffrn_reflns_number 51195
_diffrn_reflns_point_group_measured_fraction_full 0.999
_diffrn_reflns_point_group_measured_fraction_max 0.999
_diffrn_reflns_theta_full 25.242
_diffrn_reflns_theta_max 27.481
_diffrn_reflns_theta_min 2.333
_exptl_absorpt_coefficient_mu 0.542
_exptl_absorpt_correction_T_max 0.7456
_exptl_absorpt_correction_T_min 0.6658
_exptl_absorpt_correction_type multi-scan
_exptl_absorpt_process_details 'SADABS (Bruker, 2016)'
_exptl_crystal_colour colourless
_exptl_crystal_density_diffrn 1.558
_exptl_crystal_description block
_exptl_crystal_F_000 4240
_exptl_crystal_size_max 0.193
_exptl_crystal_size_mid 0.152
_exptl_crystal_size_min 0.105
_refine_diff_density_max 0.504
_refine_diff_density_min -0.483
_refine_diff_density_rms 0.065
_refine_ls_extinction_method none
_refine_ls_goodness_of_fit_ref 1.054
_refine_ls_hydrogen_treatment constr
_refine_ls_matrix_type full
_refine_ls_number_parameters 629
_refine_ls_number_reflns 10241
_refine_ls_number_restraints 54
_refine_ls_restrained_S_all 1.078
_refine_ls_R_factor_all 0.0600
_refine_ls_R_factor_gt 0.0395
_refine_ls_shift/su_max 0.002
_refine_ls_shift/su_mean 0.000
_refine_ls_structure_factor_coef Fsqd
_refine_ls_weighting_details 'w=1/[\s^2^(Fo^2^)+(0.0350P)^2^+10.3035P] where P=(Fo^2^+2Fc^2^)/3'
_refine_ls_weighting_scheme calc
_refine_ls_wR_factor_gt 0.0870
_refine_ls_wR_factor_ref 0.1008
_reflns_Friedel_coverage 0.000
_reflns_number_gt 7791
_reflns_number_total 10241
_reflns_threshold_expression 'I > 2\s(I)'
_cod_data_source_file c9dt02363a2.cif
_cod_data_source_block ic19419
_cod_depositor_comments 'Adding full bibliography for 7700474--7700478.cif.'
_cod_database_code 7700477
_shelx_shelxl_version_number 2014/7
_shelx_space_group_comment
; 
The symmetry employed for this shelxl refinement is uniquely defined 
by the following loop, which should always be used as a source of 
symmetry information in preference to the above space-group names. 
They are only intended as comments. 
;
_shelx_estimated_absorpt_t_min 0.903
_shelx_estimated_absorpt_t_max 0.945

loop_
_space_group_symop_operation_xyz
'x, y, z'
'-x+1/2, -y, z+1/2'
'-x, y+1/2, -z+1/2'
'x+1/2, -y+1/2, -z'
'-x, -y, -z'
'x-1/2, y, -z-1/2'
'x, -y-1/2, z-1/2'
'-x-1/2, y-1/2, z'

loop_
_atom_site_label
_atom_site_type_symbol
_atom_site_fract_x
_atom_site_fract_y
_atom_site_fract_z
_atom_site_U_iso_or_equiv
_atom_site_adp_type
_atom_site_occupancy
_atom_site_site_symmetry_order
_atom_site_calc_flag
_atom_site_refinement_flags_posn
_atom_site_refinement_flags_adp
_atom_site_refinement_flags_occupancy
_atom_site_disorder_assembly
_atom_site_disorder_group
Ru Ru 0.30227(2) 0.29458(2) 0.71765(2) 0.02719(7) Uani 1 1 d . . . . .
P1 P 0.22412(4) 0.32253(4) 0.65037(3) 0.03333(16) Uani 1 1 d . . . . .
P2 P 0.28884(4) 0.18477(4) 0.68207(4) 0.03472(17) Uani 1 1 d . . . . .
N1 N 0.42380(11) 0.35239(12) 0.66466(11) 0.0357(5) Uani 1 1 d . . . . .
N2 N 0.37129(10) 0.31396(11) 0.65218(10) 0.0275(5) Uani 1 1 d . . . . .
N3 N 0.36873(10) 0.29573(11) 0.59553(10) 0.0297(5) Uani 1 1 d . . . . .
N4 N 0.42142(11) 0.32360(11) 0.57041(10) 0.0319(5) Uani 1 1 d . . . . .
C1 C 0.45421(14) 0.35826(14) 0.61282(14) 0.0362(6) Uani 1 1 d . . . . .
C2 C 0.51685(15) 0.39371(17) 0.60375(17) 0.0508(8) Uani 1 1 d . . . . .
H2A H 0.5260 0.4235 0.6391 0.061 Uiso 1 1 calc R U . . .
H2B H 0.5142 0.4239 0.5677 0.061 Uiso 1 1 calc R U . . .
C3 C 0.57062(15) 0.3428(2) 0.59559(16) 0.0506(9) Uani 1 1 d . . . . .
C4 C 0.61800(17) 0.3556(2) 0.55327(17) 0.0664(11) Uani 1 1 d . . . . .
H4 H 0.6162 0.3966 0.5296 0.080 Uiso 1 1 calc R U . . .
C5 C 0.6671(2) 0.3101(3) 0.5452(2) 0.0810(15) Uani 1 1 d . . . . .
H5 H 0.6998 0.3204 0.5169 0.097 Uiso 1 1 calc R U . . .
C6 C 0.66955(18) 0.2501(3) 0.5775(2) 0.0771(14) Uani 1 1 d . . . . .
H6 H 0.7030 0.2180 0.5704 0.093 Uiso 1 1 calc R U . . .
C7 C 0.62362(19) 0.2357(3) 0.6204(2) 0.0796(13) Uani 1 1 d . . . . .
H7 H 0.6256 0.1943 0.6435 0.096 Uiso 1 1 calc R U . . .
C8 C 0.57393(17) 0.2834(2) 0.6295(2) 0.0659(11) Uani 1 1 d . . . . .
H8 H 0.5424 0.2745 0.6593 0.079 Uiso 1 1 calc R U . . .
C9 C 0.43315(15) 0.31797(15) 0.50499(13) 0.0398(7) Uani 1 1 d . . . . .
H9A H 0.4762 0.3363 0.4958 0.048 Uiso 1 1 calc R U . . .
H9B H 0.4016 0.3467 0.4831 0.048 Uiso 1 1 calc R U . . .
C10 C 0.42852(14) 0.24425(15) 0.48304(12) 0.0353(6) Uani 1 1 d . . . . .
C11 C 0.48197(15) 0.20315(17) 0.47550(15) 0.0449(7) Uani 1 1 d . . . . .
C12 C 0.47786(17) 0.13649(18) 0.45374(17) 0.0536(9) Uani 1 1 d . . . . .
C13 C 0.41921(18) 0.10928(17) 0.43950(16) 0.0517(8) Uani 1 1 d . . . . .
C14 C 0.36529(16) 0.14841(17) 0.44631(13) 0.0433(7) Uani 1 1 d . . . . .
C15 C 0.37049(14) 0.21505(16) 0.46737(13) 0.0376(7) Uani 1 1 d . . . . .
C16 C 0.2141(4) 0.2519(5) 0.5973(5) 0.0386(15) Uani 0.473(4) 1 d . . P A 1
H16A H 0.1727 0.2564 0.5761 0.046 Uiso 0.473(4) 1 calc R U P A 1
H16B H 0.2486 0.2528 0.5669 0.046 Uiso 0.473(4) 1 calc R U P A 1
C17 C 0.2162(4) 0.1828(4) 0.6334(4) 0.0376(11) Uani 0.473(4) 1 d . . P A 1
H17A H 0.2182 0.1429 0.6053 0.045 Uiso 0.473(4) 1 calc R U P A 1
H17B H 0.1774 0.1781 0.6586 0.045 Uiso 0.473(4) 1 calc R U P A 1
C16' C 0.1916(4) 0.2406(5) 0.6129(4) 0.0386(15) Uani 0.527(4) 1 d . . P A 2
H16C H 0.1546 0.2232 0.6362 0.046 Uiso 0.527(4) 1 calc R U P A 2
H16D H 0.1770 0.2516 0.5715 0.046 Uiso 0.527(4) 1 calc R U P A 2
C17' C 0.2423(3) 0.1860(3) 0.6104(3) 0.0376(11) Uani 0.527(4) 1 d . . P A 2
H17C H 0.2714 0.1953 0.5761 0.045 Uiso 0.527(4) 1 calc R U P A 2
H17D H 0.2223 0.1401 0.6039 0.045 Uiso 0.527(4) 1 calc R U P A 2
C18 C 0.24260(15) 0.38921(17) 0.59390(13) 0.0418(7) Uani 1 1 d . . . . .
C19 C 0.29044(16) 0.43708(17) 0.60423(15) 0.0465(8) Uani 1 1 d . . . . .
H19 H 0.3133 0.4358 0.6412 0.056 Uiso 1 1 calc R U . . .
C20 C 0.30565(19) 0.4871(2) 0.56137(18) 0.0602(10) Uani 1 1 d . . . . .
H20 H 0.3393 0.5190 0.5686 0.072 Uiso 1 1 calc R U . . .
C21 C 0.2713(2) 0.4898(3) 0.5082(2) 0.0801(14) Uani 1 1 d . . . . .
H21 H 0.2817 0.5234 0.4785 0.096 Uiso 1 1 calc R U . . .
C22 C 0.2223(2) 0.4443(3) 0.4981(2) 0.0879(15) Uani 1 1 d . . . . .
H22 H 0.1980 0.4474 0.4620 0.105 Uiso 1 1 calc R U . . .
C23 C 0.20790(18) 0.3935(2) 0.54052(16) 0.0637(10) Uani 1 1 d . . . . .
H23 H 0.1743 0.3617 0.5330 0.076 Uiso 1 1 calc R U . . .
C24 C 0.1498(10) 0.3518(9) 0.6737(8) 0.0283(19) Uani 0.473(4) 1 d D U P A 1
C25 C 0.0993(10) 0.3066(12) 0.6814(18) 0.058(3) Uani 0.473(4) 1 d D . P A 1
H25 H 0.1046 0.2589 0.6722 0.070 Uiso 0.473(4) 1 calc R U P A 1
C26 C 0.0411(8) 0.3305(8) 0.7026(7) 0.063(2) Uani 0.473(4) 1 d D . P A 1
H26 H 0.0051 0.3005 0.7021 0.075 Uiso 0.473(4) 1 calc R U P A 1
C27 C 0.0345(6) 0.3972(6) 0.7243(6) 0.0486(19) Uani 0.473(4) 1 d D U P A 1
H27 H -0.0049 0.4113 0.7417 0.058 Uiso 0.473(4) 1 calc R U P A 1
C28 C 0.0844(8) 0.4431(8) 0.7209(11) 0.0509(18) Uani 0.473(4) 1 d D U P A 1
H28 H 0.0819 0.4883 0.7379 0.061 Uiso 0.473(4) 1 calc R U P A 1
C29 C 0.1387(8) 0.4199(12) 0.6914(14) 0.037(3) Uani 0.473(4) 1 d D . P A 1
H29 H 0.1708 0.4532 0.6825 0.044 Uiso 0.473(4) 1 calc R U P A 1
C24' C 0.1483(9) 0.3588(8) 0.6863(7) 0.0283(19) Uani 0.527(4) 1 d D . P A 2
C25' C 0.0929(9) 0.3210(10) 0.6939(15) 0.058(3) Uani 0.527(4) 1 d D . P A 2
H25' H 0.0914 0.2742 0.6807 0.070 Uiso 0.527(4) 1 calc R U P A 2
C26' C 0.0393(7) 0.3505(6) 0.7207(7) 0.063(2) Uani 0.527(4) 1 d D . P A 2
H26' H 0.0036 0.3225 0.7309 0.075 Uiso 0.527(4) 1 calc R U P A 2
C27' C 0.0384(6) 0.4209(4) 0.7322(6) 0.0486(19) Uani 0.527(4) 1 d D . P A 2
H27' H 0.0012 0.4426 0.7479 0.058 Uiso 0.527(4) 1 calc R U P A 2
C28' C 0.0923(7) 0.4585(7) 0.7204(10) 0.0509(18) Uani 0.527(4) 1 d D . P A 2
H28' H 0.0909 0.5074 0.7258 0.061 Uiso 0.527(4) 1 calc R U P A 2
C29' C 0.1488(7) 0.4288(10) 0.7010(12) 0.037(3) Uani 0.527(4) 1 d D . P A 2
H29' H 0.1868 0.4554 0.6978 0.044 Uiso 0.527(4) 1 calc R U P A 2
C30 C 0.2658(8) 0.1218(11) 0.7453(6) 0.034(2) Uani 0.473(4) 1 d . U P A 1
C31 C 0.2025(6) 0.1038(6) 0.7577(5) 0.0496(18) Uani 0.473(4) 1 d . . P A 1
H31 H 0.1689 0.1213 0.7331 0.059 Uiso 0.473(4) 1 calc R U P A 1
C32 C 0.1885(6) 0.0597(6) 0.8068(6) 0.058(2) Uani 0.473(4) 1 d . . P A 1
H32 H 0.1455 0.0480 0.8157 0.070 Uiso 0.473(4) 1 calc R U P A 1
C33 C 0.2366(6) 0.0342(6) 0.8411(5) 0.061(3) Uani 0.473(4) 1 d . . P A 1
H33 H 0.2274 0.0026 0.8729 0.073 Uiso 0.473(4) 1 calc R U P A 1
C34 C 0.2988(6) 0.0539(8) 0.8302(6) 0.062(3) Uani 0.473(4) 1 d . . P A 1
H34 H 0.3320 0.0377 0.8559 0.075 Uiso 0.473(4) 1 calc R U P A 1
C35 C 0.3133(6) 0.0973(15) 0.7820(12) 0.046(2) Uani 0.473(4) 1 d . . P A 1
H35A H 0.3564 0.1099 0.7744 0.055 Uiso 0.473(4) 1 calc R U P A 1
C30' C 0.2551(7) 0.1229(9) 0.7308(5) 0.034(2) Uani 0.527(4) 1 d . . P A 2
C31' C 0.1912(5) 0.1080(6) 0.7306(4) 0.0496(18) Uani 0.527(4) 1 d . . P A 2
H31' H 0.1648 0.1250 0.6990 0.059 Uiso 0.527(4) 1 calc R U P A 2
C32' C 0.1648(5) 0.0683(4) 0.7765(4) 0.058(2) Uani 0.527(4) 1 d . . P A 2
H32' H 0.1205 0.0577 0.7758 0.070 Uiso 0.527(4) 1 calc R U P A 2
C33' C 0.2022(6) 0.0443(5) 0.8227(5) 0.061(3) Uani 0.527(4) 1 d . . P A 2
H33' H 0.1831 0.0199 0.8552 0.073 Uiso 0.527(4) 1 calc R U P A 2
C34' C 0.2662(6) 0.0549(7) 0.8226(6) 0.062(3) Uani 0.527(4) 1 d . . P A 2
H34' H 0.2925 0.0356 0.8532 0.075 Uiso 0.527(4) 1 calc R U P A 2
C35' C 0.2925(5) 0.0951(13) 0.7759(10) 0.046(2) Uani 0.527(4) 1 d . . P A 2
H35' H 0.3372 0.1034 0.7755 0.055 Uiso 0.527(4) 1 calc R U P A 2
C36 C 0.35853(17) 0.14029(15) 0.65124(14) 0.0451(8) Uani 1 1 d . . . . .
C37 C 0.3530(2) 0.08820(17) 0.60752(16) 0.0632(11) Uani 1 1 d . . . . .
H37 H 0.3121 0.0751 0.5928 0.076 Uiso 1 1 calc R U . . .
C38 C 0.4078(3) 0.0558(2) 0.5858(2) 0.0848(14) Uani 1 1 d . U . . .
H38 H 0.4043 0.0212 0.5555 0.102 Uiso 1 1 calc R U . . .
C39 C 0.4659(3) 0.0731(2) 0.6075(2) 0.0918(15) Uani 1 1 d . U . . .
H39 H 0.5028 0.0504 0.5921 0.110 Uiso 1 1 calc R U . . .
C40 C 0.4726(2) 0.1233(2) 0.6516(2) 0.0831(15) Uani 1 1 d . . . . .
H40 H 0.5135 0.1345 0.6673 0.100 Uiso 1 1 calc R U . . .
C41 C 0.41815(17) 0.15692(17) 0.67249(18) 0.0560(9) Uani 1 1 d . . . . .
H41 H 0.4223 0.1922 0.7021 0.067 Uiso 1 1 calc R U . . .
C42 C 0.3493(2) 0.3610(2) 0.78662(16) 0.0672(12) Uani 1 1 d . . . . .
H42 H 0.3865 0.3924 0.7791 0.081 Uiso 1 1 calc R U . . .
C43 C 0.2866(2) 0.3797(2) 0.78294(15) 0.0602(10) Uani 1 1 d . . . . .
H43 H 0.2704 0.4270 0.7727 0.072 Uiso 1 1 calc R U . . .
C44 C 0.24871(17) 0.3232(2) 0.79885(14) 0.0511(9) Uani 1 1 d . . . . .
H44 H 0.2012 0.3235 0.8030 0.061 Uiso 1 1 calc R U . . .
C45 C 0.28903(19) 0.26828(18) 0.81315(13) 0.0527(9) Uani 1 1 d . . . . .
H45 H 0.2755 0.2222 0.8293 0.063 Uiso 1 1 calc R U . . .
C46 C 0.35332(18) 0.2913(2) 0.80564(15) 0.0640(12) Uani 1 1 d . . . . .
H46 H 0.3931 0.2648 0.8152 0.077 Uiso 1 1 calc R U . . .
F1 F 0.53978(9) 0.22792(12) 0.48933(11) 0.0663(6) Uani 1 1 d . . . . .
F2 F 0.53064(11) 0.09783(12) 0.44809(13) 0.0873(8) Uani 1 1 d . . . . .
F3 F 0.41429(12) 0.04381(11) 0.41930(12) 0.0785(7) Uani 1 1 d . . . . .
F4 F 0.30810(9) 0.12140(11) 0.43293(9) 0.0596(5) Uani 1 1 d . . . . .
F5 F 0.31708(8) 0.25311(10) 0.47215(8) 0.0510(5) Uani 1 1 d . . . . .
P3 P 0.51331(5) 0.39505(5) 0.35813(4) 0.0543(2) Uani 1 1 d . . . . .
F6 F 0.5626(2) 0.3561(2) 0.39804(18) 0.177(2) Uani 1 1 d . . . . .
F7 F 0.46661(18) 0.4355(2) 0.31908(17) 0.1445(14) Uani 1 1 d . . . . .
F8 F 0.48898(17) 0.43244(13) 0.41688(13) 0.1073(10) Uani 1 1 d . U . . .
F9 F 0.54178(18) 0.35605(16) 0.30158(13) 0.1163(11) Uani 1 1 d . . . . .
F10 F 0.46594(19) 0.33498(15) 0.37009(15) 0.1285(13) Uani 1 1 d . . . . .
F11 F 0.56019(18) 0.45783(19) 0.34804(17) 0.1426(14) Uani 1 1 d . . . . .

loop_
_atom_site_aniso_label
_atom_site_aniso_U_11
_atom_site_aniso_U_22
_atom_site_aniso_U_33
_atom_site_aniso_U_23
_atom_site_aniso_U_13
_atom_site_aniso_U_12
Ru 0.02488(11) 0.03065(11) 0.02605(11) -0.00451(8) 0.00204(8) -0.00033(9)
P1 0.0320(4) 0.0332(4) 0.0348(4) -0.0063(3) -0.0040(3) 0.0049(3)
P2 0.0385(4) 0.0282(3) 0.0374(4) -0.0003(3) -0.0053(3) -0.0019(3)
N1 0.0275(12) 0.0384(13) 0.0411(14) -0.0057(10) 0.0031(10) -0.0074(10)
N2 0.0239(11) 0.0285(11) 0.0303(12) -0.0037(9) 0.0013(9) -0.0001(9)
N3 0.0253(11) 0.0318(11) 0.0320(12) -0.0029(9) 0.0051(9) -0.0003(9)
N4 0.0296(12) 0.0301(11) 0.0361(13) -0.0020(10) 0.0068(10) -0.0009(10)
C1 0.0315(15) 0.0309(14) 0.0462(17) -0.0020(12) 0.0057(13) -0.0022(12)
C2 0.0414(18) 0.0524(19) 0.059(2) -0.0031(16) 0.0094(16) -0.0196(15)
C3 0.0313(16) 0.069(2) 0.051(2) -0.0191(17) 0.0066(14) -0.0134(16)
C4 0.042(2) 0.107(3) 0.050(2) -0.021(2) 0.0112(17) -0.023(2)
C5 0.040(2) 0.147(5) 0.056(3) -0.044(3) 0.0117(19) -0.016(3)
C6 0.0288(19) 0.126(4) 0.077(3) -0.053(3) -0.0047(19) 0.006(2)
C7 0.042(2) 0.089(3) 0.107(4) -0.013(3) -0.007(2) 0.004(2)
C8 0.0347(19) 0.080(3) 0.083(3) -0.005(2) 0.0114(19) -0.0011(18)
C9 0.0447(18) 0.0387(15) 0.0360(16) 0.0011(12) 0.0114(13) -0.0007(13)
C10 0.0350(15) 0.0427(16) 0.0281(14) 0.0000(12) 0.0051(11) 0.0001(13)
C11 0.0343(16) 0.0531(19) 0.0472(18) -0.0085(15) -0.0019(14) 0.0045(14)
C12 0.047(2) 0.053(2) 0.061(2) -0.0125(17) -0.0023(17) 0.0155(16)
C13 0.064(2) 0.0430(18) 0.048(2) -0.0101(15) -0.0070(17) 0.0013(17)
C14 0.0435(18) 0.0553(19) 0.0312(16) -0.0012(14) -0.0034(13) -0.0072(15)
C15 0.0354(16) 0.0507(18) 0.0267(14) 0.0036(12) 0.0026(12) 0.0038(13)
C16 0.030(5) 0.037(3) 0.048(5) -0.009(3) -0.010(3) -0.005(3)
C17 0.039(4) 0.0319(18) 0.042(4) -0.003(2) -0.004(2) -0.006(3)
C16' 0.030(5) 0.037(3) 0.048(5) -0.009(3) -0.010(3) -0.005(3)
C17' 0.039(4) 0.0319(18) 0.042(4) -0.003(2) -0.004(2) -0.006(3)
C18 0.0378(16) 0.0537(18) 0.0339(16) 0.0038(13) 0.0067(13) 0.0150(14)
C19 0.0460(19) 0.0458(17) 0.0478(19) 0.0034(14) 0.0060(15) 0.0135(15)
C20 0.056(2) 0.058(2) 0.067(2) 0.0118(18) 0.0117(19) 0.0096(18)
C21 0.077(3) 0.100(3) 0.063(3) 0.034(2) 0.017(2) 0.004(3)
C22 0.080(3) 0.134(4) 0.050(3) 0.033(3) -0.005(2) -0.003(3)
C23 0.055(2) 0.092(3) 0.044(2) 0.0134(19) -0.0024(17) 0.001(2)
C24 0.0267(15) 0.035(3) 0.023(5) -0.002(3) 0.001(3) 0.0008(19)
C25 0.036(4) 0.037(7) 0.103(13) -0.012(6) 0.014(4) -0.003(4)
C26 0.034(2) 0.069(8) 0.084(9) -0.023(4) 0.024(4) -0.013(5)
C27 0.035(2) 0.053(5) 0.058(3) -0.004(4) 0.008(2) 0.006(4)
C28 0.045(3) 0.047(5) 0.060(2) 0.001(4) 0.014(3) 0.006(3)
C29 0.026(4) 0.035(4) 0.049(8) -0.011(3) 0.002(5) -0.009(4)
C24' 0.0267(15) 0.035(3) 0.023(5) -0.002(3) 0.001(3) 0.0008(19)
C25' 0.036(4) 0.037(7) 0.103(13) -0.012(6) 0.014(4) -0.003(4)
C26' 0.034(2) 0.069(8) 0.084(9) -0.023(4) 0.024(4) -0.013(5)
C27' 0.035(2) 0.053(5) 0.058(3) -0.004(4) 0.008(2) 0.006(4)
C28' 0.045(3) 0.047(5) 0.060(2) 0.001(4) 0.014(3) 0.006(3)
C29' 0.026(4) 0.035(4) 0.049(8) -0.011(3) 0.002(5) -0.009(4)
C30 0.037(4) 0.0297(15) 0.034(5) 0.001(4) 0.000(3) 0.001(3)
C31 0.049(4) 0.039(2) 0.061(6) 0.007(5) 0.004(4) -0.004(2)
C32 0.065(6) 0.050(3) 0.060(6) 0.000(4) 0.019(4) -0.014(4)
C33 0.101(9) 0.038(4) 0.045(6) -0.001(3) 0.024(5) -0.012(5)
C34 0.100(10) 0.049(2) 0.038(4) 0.008(2) -0.011(6) -0.011(7)
C35 0.045(7) 0.050(2) 0.042(5) 0.006(3) -0.005(7) -0.006(7)
C30' 0.037(4) 0.0297(15) 0.034(5) 0.001(4) 0.000(3) 0.001(3)
C31' 0.049(4) 0.039(2) 0.061(6) 0.007(5) 0.004(4) -0.004(2)
C32' 0.065(6) 0.050(3) 0.060(6) 0.000(4) 0.019(4) -0.014(4)
C33' 0.101(9) 0.038(4) 0.045(6) -0.001(3) 0.024(5) -0.012(5)
C34' 0.100(10) 0.049(2) 0.038(4) 0.008(2) -0.011(6) -0.011(7)
C35' 0.045(7) 0.050(2) 0.042(5) 0.006(3) -0.005(7) -0.006(7)
C36 0.068(2) 0.0288(14) 0.0387(17) 0.0025(12) 0.0157(16) 0.0042(14)
C37 0.104(3) 0.0401(18) 0.045(2) -0.0048(15) 0.017(2) 0.0062(19)
C38 0.128(3) 0.055(2) 0.071(3) -0.0117(19) 0.033(3) 0.019(2)
C39 0.110(3) 0.061(2) 0.105(3) 0.005(2) 0.058(3) 0.027(2)
C40 0.069(3) 0.048(2) 0.132(4) 0.012(2) 0.046(3) 0.014(2)
C41 0.053(2) 0.0386(17) 0.077(3) 0.0006(17) 0.0213(19) 0.0077(16)
C42 0.074(3) 0.091(3) 0.0368(19) -0.0258(19) 0.0081(18) -0.039(2)
C43 0.088(3) 0.052(2) 0.0404(19) -0.0179(16) 0.0004(19) 0.006(2)
C44 0.0427(18) 0.079(2) 0.0315(16) -0.0187(16) 0.0098(14) 0.0038(17)
C45 0.084(3) 0.0522(19) 0.0223(15) -0.0038(13) 0.0094(16) -0.0047(19)
C46 0.050(2) 0.112(3) 0.0301(17) -0.0203(19) -0.0099(15) 0.030(2)
F1 0.0328(10) 0.0782(14) 0.0880(16) -0.0292(12) -0.0031(10) 0.0023(10)
F2 0.0636(15) 0.0764(16) 0.122(2) -0.0398(15) -0.0129(14) 0.0334(12)
F3 0.0901(17) 0.0490(12) 0.0965(18) -0.0266(12) -0.0103(14) 0.0015(12)
F4 0.0519(12) 0.0719(13) 0.0548(12) -0.0079(10) -0.0065(10) -0.0181(10)
F5 0.0342(10) 0.0677(12) 0.0509(11) -0.0064(9) -0.0016(8) 0.0097(9)
P3 0.0584(6) 0.0532(5) 0.0513(5) 0.0087(4) 0.0018(4) 0.0092(4)
F6 0.190(4) 0.208(4) 0.134(3) -0.009(3) -0.065(3) 0.124(4)
F7 0.151(3) 0.150(3) 0.133(3) 0.048(2) -0.048(2) 0.052(3)
F8 0.170(3) 0.0636(15) 0.0886(19) -0.0034(13) 0.0531(19) 0.0043(17)
F9 0.171(3) 0.100(2) 0.0775(19) -0.0078(16) 0.040(2) 0.022(2)
F10 0.176(3) 0.090(2) 0.119(3) -0.0123(18) 0.046(2) -0.062(2)
F11 0.142(3) 0.137(3) 0.149(3) -0.026(2) 0.056(3) -0.065(2)

loop_
_atom_type_symbol
_atom_type_description
_atom_type_scat_dispersion_real
_atom_type_scat_dispersion_imag
_atom_type_scat_source
C C 0.0033 0.0016 'International Tables Vol C Tables 4.2.6.8 and 6.1.1.4'
H H 0.0000 0.0000 'International Tables Vol C Tables 4.2.6.8 and 6.1.1.4'
N N 0.0061 0.0033 'International Tables Vol C Tables 4.2.6.8 and 6.1.1.4'
F F 0.0171 0.0103 'International Tables Vol C Tables 4.2.6.8 and 6.1.1.4'
P P 0.1023 0.0942 'International Tables Vol C Tables 4.2.6.8 and 6.1.1.4'
Ru Ru -1.2594 0.8363 'International Tables Vol C Tables 4.2.6.8 and 6.1.1.4'

loop_
_geom_angle_atom_site_label_1
_geom_angle_atom_site_label_2
_geom_angle_atom_site_label_3
_geom_angle
N2 Ru C44 151.93(12)
N2 Ru C45 143.26(12)
C44 Ru C45 37.03(13)
N2 Ru C43 115.16(13)
C44 Ru C43 36.88(14)
C45 Ru C43 61.48(14)
N2 Ru C46 106.35(12)
C44 Ru C46 62.23(13)
C45 Ru C46 37.72(14)
C43 Ru C46 61.30(15)
N2 Ru C42 93.84(12)
C44 Ru C42 61.18(14)
C45 Ru C42 61.77(14)
C43 Ru C42 35.84(15)
C46 Ru C42 37.01(16)
N2 Ru P2 90.68(6)
C44 Ru P2 117.09(11)
C45 Ru P2 95.90(9)
C43 Ru P2 153.90(11)
C46 Ru P2 109.64(12)
C42 Ru P2 145.93(14)
N2 Ru P1 90.06(6)
C44 Ru P1 96.26(10)
C45 Ru P1 126.49(11)
C43 Ru P1 98.33(11)
C46 Ru P1 157.72(9)
C42 Ru P1 129.12(14)
P2 Ru P1 84.56(3)
C24 P1 C16 109.5(6)
C24 P1 C18 99.4(6)
C16 P1 C18 96.3(3)
C18 P1 C24' 101.7(5)
C18 P1 C16' 111.1(3)
C24' P1 C16' 100.8(5)
C24 P1 Ru 121.8(6)
C16 P1 Ru 109.2(4)
C18 P1 Ru 117.38(11)
C24' P1 Ru 114.3(5)
C16' P1 Ru 110.1(3)
C30' P2 C36 103.4(5)
C30' P2 C17' 108.7(4)
C36 P2 C17' 96.1(2)
C36 P2 C17 115.2(3)
C36 P2 C30 100.2(6)
C17 P2 C30 101.8(5)
C30' P2 Ru 118.0(5)
C36 P2 Ru 117.90(11)
C17' P2 Ru 110.4(2)
C17 P2 Ru 108.7(2)
C30 P2 Ru 111.6(5)
C1 N1 N2 105.2(2)
N3 N2 N1 112.2(2)
N3 N2 Ru 126.38(17)
N1 N2 Ru 121.34(17)
N2 N3 N4 104.8(2)
C1 N4 N3 109.2(2)
C1 N4 C9 129.7(2)
N3 N4 C9 120.9(2)
N1 C1 N4 108.6(2)
N1 C1 C2 125.5(3)
N4 C1 C2 125.7(3)
C1 C2 C3 112.0(3)
C8 C3 C4 118.8(4)
C8 C3 C2 121.2(3)
C4 C3 C2 120.0(4)
C5 C4 C3 120.9(5)
C6 C5 C4 120.4(4)
C5 C6 C7 120.4(4)
C6 C7 C8 118.9(5)
C3 C8 C7 120.5(4)
N4 C9 C10 112.1(2)
C11 C10 C15 116.6(3)
C11 C10 C9 121.9(3)
C15 C10 C9 121.5(3)
F1 C11 C12 118.1(3)
F1 C11 C10 120.0(3)
C12 C11 C10 121.9(3)
F2 C12 C13 120.3(3)
F2 C12 C11 120.1(3)
C13 C12 C11 119.6(3)
F3 C13 C14 119.5(3)
F3 C13 C12 120.3(3)
C14 C13 C12 120.2(3)
F4 C14 C13 120.0(3)
F4 C14 C15 120.7(3)
C13 C14 C15 119.3(3)
F5 C15 C14 118.3(3)
F5 C15 C10 119.3(3)
C14 C15 C10 122.4(3)
C17 C16 P1 108.0(7)
C16 C17 P2 107.6(5)
C17' C16' P1 110.2(5)
C16' C17' P2 110.4(5)
C19 C18 C23 118.7(3)
C19 C18 P1 120.6(2)
C23 C18 P1 120.7(3)
C18 C19 C20 121.1(3)
C21 C20 C19 119.3(4)
C22 C21 C20 120.3(4)
C21 C22 C23 120.3(4)
C22 C23 C18 120.2(4)
C25 C24 C29 115.7(19)
C25 C24 P1 121.2(13)
C29 C24 P1 122.8(14)
C24 C25 C26 120.4(17)
C27 C26 C25 121.0(15)
C28 C27 C26 120.4(14)
C27 C28 C29 116.2(16)
C28 C29 C24 125(2)
C25' C24' C29' 119.3(16)
C25' C24' P1 123.8(10)
C29' C24' P1 116.6(12)
C24' C25' C26' 121.0(14)
C27' C26' C25' 119.4(13)
C28' C27' C26' 118.4(12)
C27' C28' C29' 123.0(14)
C28' C29' C24' 118.1(16)
C35 C30 C31 119.2(15)
C35 C30 P2 118.0(15)
C31 C30 P2 122.6(10)
C30 C31 C32 119.8(11)
C33 C32 C31 119.9(13)
C32 C33 C34 120.2(12)
C33 C34 C35 120.5(10)
C30 C35 C34 120.3(14)
C31' C30' C35' 118.4(14)
C31' C30' P2 122.3(9)
C35' C30' P2 118.8(12)
C30' C31' C32' 120.3(9)
C33' C32' C31' 120.3(10)
C34' C33' C32' 121.0(11)
C33' C34' C35' 118.1(10)
C30' C35' C34' 121.8(11)
C41 C36 C37 118.7(3)
C41 C36 P2 119.3(2)
C37 C36 P2 122.0(3)
C38 C37 C36 119.5(4)
C39 C38 C37 120.7(4)
C38 C39 C40 121.0(4)
C39 C40 C41 118.6(5)
C36 C41 C40 121.5(4)
C43 C42 C46 109.0(4)
C43 C42 Ru 71.6(2)
C46 C42 Ru 71.5(2)
C42 C43 C44 109.1(4)
C42 C43 Ru 72.6(2)
C44 C43 Ru 70.70(19)
C45 C44 C43 107.9(3)
C45 C44 Ru 71.57(18)
C43 C44 Ru 72.42(19)
C44 C45 C46 108.0(3)
C44 C45 Ru 71.40(18)
C46 C45 Ru 72.32(19)
C42 C46 C45 106.0(3)
C42 C46 Ru 71.5(2)
C45 C46 Ru 69.96(18)
F7 P3 F10 94.0(2)
F7 P3 F6 177.9(3)
F10 P3 F6 88.1(3)
F7 P3 F8 91.5(2)
F10 P3 F8 89.67(16)
F6 P3 F8 88.1(2)
F7 P3 F11 85.7(2)
F10 P3 F11 177.73(19)
F6 P3 F11 92.2(3)
F8 P3 F11 88.09(17)
F7 P3 F9 92.1(2)
F10 P3 F9 91.21(18)
F6 P3 F9 88.3(2)
F8 P3 F9 176.2(2)
F11 P3 F9 91.06(18)

loop_
_geom_bond_atom_site_label_1
_geom_bond_atom_site_label_2
_geom_bond_distance
Ru N2 2.081(2)
Ru C44 2.190(3)
Ru C45 2.193(3)
Ru C43 2.212(3)
Ru C46 2.224(3)
Ru C42 2.224(3)
Ru P2 2.2778(7)
Ru P1 2.2784(8)
P1 C24 1.73(2)
P1 C16 1.812(11)
P1 C18 1.836(3)
P1 C24' 1.908(18)
P1 C16' 1.910(9)
P2 C30' 1.757(16)
P2 C36 1.826(3)
P2 C17' 1.862(7)
P2 C17 1.865(8)
P2 C30 1.916(17)
N1 C1 1.318(4)
N1 N2 1.355(3)
N2 N3 1.304(3)
N3 N4 1.348(3)
N4 C1 1.342(4)
N4 C9 1.473(4)
C1 C2 1.493(4)
C2 C3 1.505(5)
C3 C8 1.372(5)
C3 C4 1.387(5)
C4 C5 1.364(6)
C5 C6 1.362(7)
C6 C7 1.381(6)
C7 C8 1.403(5)
C9 C10 1.506(4)
C10 C11 1.382(4)
C10 C15 1.384(4)
C11 F1 1.337(4)
C11 C12 1.376(5)
C12 F2 1.340(4)
C12 C13 1.373(5)
C13 F3 1.344(4)
C13 C14 1.367(5)
C14 F4 1.340(3)
C14 C15 1.372(4)
C15 F5 1.342(3)
C16 C17 1.555(13)
C16' C17' 1.498(12)
C18 C19 1.382(5)
C18 C23 1.390(5)
C19 C20 1.390(5)
C20 C21 1.381(6)
C21 C22 1.370(7)
C22 C23 1.389(6)
C24 C25 1.381(9)
C24 C29 1.391(8)
C25 C26 1.386(9)
C26 C27 1.381(8)
C27 C28 1.374(9)
C28 C29 1.387(9)
C24' C25' 1.381(8)
C24' C29' 1.389(8)
C25' C26' 1.393(8)
C26' C27' 1.381(8)
C27' C28' 1.369(8)
C28' C29' 1.384(8)
C30 C35 1.37(2)
C30 C31 1.40(2)
C31 C32 1.411(16)
C32 C33 1.356(16)
C33 C34 1.378(18)
C34 C35 1.39(3)
C30' C31' 1.370(19)
C30' C35' 1.378(19)
C31' C32' 1.387(12)
C32' C33' 1.370(13)
C33' C34' 1.356(16)
C34' C35' 1.40(3)
C36 C41 1.373(5)
C36 C37 1.400(5)
C37 C38 1.394(6)
C38 C39 1.349(7)
C39 C40 1.383(7)
C40 C41 1.392(5)
C42 C43 1.365(6)
C42 C46 1.412(6)
C43 C44 1.393(5)
C44 C45 1.392(5)
C45 C46 1.428(5)
P3 F7 1.522(3)
P3 F10 1.548(3)
P3 F6 1.553(3)
P3 F8 1.573(3)
P3 F11 1.575(3)
P3 F9 1.578(3)
